data_4131796
loop_
_publ_author_name
'Nakamura, Taichi'
'Suzuki, Katsunori'
'Yamashita, Makoto'

_publ_section_title
;
 Aluminabenzene-Rh and -Ir Complexes: Synthesis, Structure, and
 Application toward Catalytic C-H Borylation.
;
_journal_issue 49
_journal_name_full 'Journal of the American Chemical Society'
_journal_page_first 17763
_journal_page_last 17766
_journal_paper_doi 10.1021/jacs.7b11127
_journal_volume 139
_journal_year 2017
_chemical_formula_moiety 'C47 H78 Al N2 Rh Si2, C7 H8'
_chemical_formula_sum 'C54 H86 Al N2 Rh Si2'
_chemical_formula_weight 949.31
_space_group_crystal_system monoclinic
_space_group_IT_number 14
_space_group_name_Hall '-P 2yn'
_space_group_name_H-M_alt 'P 1 21/n 1'
_atom_sites_solution_hydrogens mixed
_audit_creation_method SHELXL-2013
_cell_angle_alpha 90
_cell_angle_beta 113.3535(18)
_cell_angle_gamma 90
_cell_formula_units_Z 4
_cell_length_a 12.7648(15)
_cell_length_b 28.618(3)
_cell_length_c 15.3565(17)
_cell_measurement_reflns_used 14814
_cell_measurement_temperature 93(2)
_cell_measurement_theta_max 31.3890
_cell_measurement_theta_min 2.5781
_cell_volume 5150.2(10)
_computing_cell_refinement 'RIGAKU CrystalClear'
_computing_data_collection 'RIGAKU CrystalClear'
_computing_data_reduction 'RIGAKU CrystalClear'
_computing_molecular_graphics 'Yadokari-XG 2009(Wakita Nemoto et al.)'
_computing_publication_material 'Yadokari-XG 2009(Wakita,Nemoto et al.)'
_computing_structure_refinement 'SHELXL-2013 (Sheldrick, 2013)'
_computing_structure_solution SIR-2004
_diffrn_ambient_temperature 93(2)
_diffrn_detector_area_resol_mean 28.5714
_diffrn_measured_fraction_theta_full 0.998
_diffrn_measured_fraction_theta_max 0.998
_diffrn_measurement_device_type 'Rigaku VariMax Saturn'
_diffrn_measurement_method 'omega scans'
_diffrn_radiation_monochromator Confocal
_diffrn_radiation_source 'rotating-anode X-ray tube'
_diffrn_radiation_type MoK\a
_diffrn_radiation_wavelength 0.71075
_diffrn_reflns_av_R_equivalents 0.0575
_diffrn_reflns_av_unetI/netI 0.0418
_diffrn_reflns_Laue_measured_fraction_full 0.998
_diffrn_reflns_Laue_measured_fraction_max 0.998
_diffrn_reflns_limit_h_max 16
_diffrn_reflns_limit_h_min -16
_diffrn_reflns_limit_k_max 37
_diffrn_reflns_limit_k_min -34
_diffrn_reflns_limit_l_max 19
_diffrn_reflns_limit_l_min -19
_diffrn_reflns_number 63546
_diffrn_reflns_point_group_measured_fraction_full 0.998
_diffrn_reflns_point_group_measured_fraction_max 0.998
_diffrn_reflns_theta_full 25.242
_diffrn_reflns_theta_max 27.481
_diffrn_reflns_theta_min 3.021
_exptl_absorpt_coefficient_mu 0.431
_exptl_absorpt_correction_T_max 1.0000
_exptl_absorpt_correction_T_min 0.9003
_exptl_absorpt_correction_type multi-scan
_exptl_absorpt_process_details 'Jacobson, R. (1998) Private communication'
_exptl_crystal_colour Yellow
_exptl_crystal_density_diffrn 1.224
_exptl_crystal_description Block
_exptl_crystal_F_000 2040
_exptl_crystal_size_max 0.230
_exptl_crystal_size_mid 0.090
_exptl_crystal_size_min 0.090
_refine_diff_density_max 0.830
_refine_diff_density_min -0.682
_refine_diff_density_rms 0.092
_refine_ls_extinction_method none
_refine_ls_goodness_of_fit_ref 1.124
_refine_ls_hydrogen_treatment mixed
_refine_ls_matrix_type full
_refine_ls_number_parameters 557
_refine_ls_number_reflns 11792
_refine_ls_number_restraints 0
_refine_ls_restrained_S_all 1.124
_refine_ls_R_factor_all 0.0538
_refine_ls_R_factor_gt 0.0460
_refine_ls_shift/su_max 0.001
_refine_ls_shift/su_mean 0.000
_refine_ls_structure_factor_coef Fsqd
_refine_ls_weighting_details 'w=1/[\s^2^(Fo^2^)+(0.0479P)^2^+4.7407P] where P=(Fo^2^+2Fc^2^)/3'
_refine_ls_weighting_scheme calc
_refine_ls_wR_factor_gt 0.1036
_refine_ls_wR_factor_ref 0.1111
_reflns_Friedel_coverage 0.000
_reflns_number_gt 10521
_reflns_number_total 11792
_reflns_threshold_expression 'I > 2\s(I)'
_cod_data_source_file ja7b11127_si_002.cif
_cod_data_source_block RhD
_cod_depositor_comments
;
The following automatic conversions were performed:

data item '_exptl_absorpt_correction_type' value 'Multi-scan' was
changed to 'multi-scan' in accordance with the
/home/saulius/struct/COD-crude-data/automatic-downloads/DataCite-retrospective/ACS/depositions/lib/dictionaries/cif_core.dic
dictionary named 'cif_core.dic' version 2.4.2 last updated on
2011-04-26.

Automatic conversion script
Id: cif_fix_values 6909 2019-04-08 15:41:33Z antanas 
;
_cod_original_cell_volume 5150.1(10)
_cod_original_sg_symbol_H-M 'P 21/n'
_cod_database_code 4131796
_shelx_space_group_comment
;
The symmetry employed for this shelxl refinement is uniquely defined
by the following loop, which should always be used as a source of
symmetry information in preference to the above space-group names.
They are only intended as comments.
;
_shelx_estimated_absorpt_t_min 0.907
_shelx_estimated_absorpt_t_max 0.962
_shelxl_version_number 2013-4

loop_
_space_group_symop_operation_xyz
'x, y, z'
'-x+1/2, y+1/2, -z+1/2'
'-x, -y, -z'
'x-1/2, -y-1/2, z-1/2'

loop_
_atom_site_label
_atom_site_type_symbol
_atom_site_fract_x
_atom_site_fract_y
_atom_site_fract_z
_atom_site_U_iso_or_equiv
_atom_site_adp_type
_atom_site_occupancy
_atom_site_site_symmetry_order
_atom_site_calc_flag
_atom_site_refinement_flags_posn
_atom_site_refinement_flags_adp
C1 C 0.2397(2) 0.01096(8) 0.82229(16) 0.0129(5) Uani 1 1 d . .
C2 C 0.3529(2) -0.00250(8) 0.86597(16) 0.0126(5) Uani 1 1 d . .
H1 H 0.3655 -0.0348 0.8806 0.015 Uiso 1 1 calc R U
C3 C 0.4544(2) 0.02587(8) 0.89227(16) 0.0135(5) Uani 1 1 d . .
H2 H 0.5255 0.0102 0.9209 0.016 Uiso 1 1 calc R U
C4 C 0.45833(19) 0.07509(8) 0.87946(16) 0.0118(4) Uani 1 1 d . .
H3 H 0.5311 0.0896 0.9074 0.014 Uiso 1 1 calc R U
C5 C 0.3653(2) 0.10427(8) 0.82964(16) 0.0123(4) Uani 1 1 d . .
C6 C 0.0601(2) 0.10482(8) 0.71352(17) 0.0140(5) Uani 1 1 d . .
C7 C -0.0444(2) 0.09883(8) 0.72532(17) 0.0149(5) Uani 1 1 d . .
C8 C -0.1478(2) 0.11525(9) 0.65838(18) 0.0171(5) Uani 1 1 d . .
H4 H -0.2156 0.1099 0.6684 0.021 Uiso 1 1 calc R U
C9 C -0.1550(2) 0.13916(9) 0.57744(18) 0.0167(5) Uani 1 1 d . .
C10 C -0.0546(2) 0.14482(9) 0.56385(17) 0.0177(5) Uani 1 1 d . .
H5 H -0.0569 0.1605 0.5085 0.021 Uiso 1 1 calc R U
C11 C 0.0497(2) 0.12819(8) 0.62913(17) 0.0151(5) Uani 1 1 d . .
C12 C -0.0527(2) 0.07445(9) 0.80998(18) 0.0181(5) Uani 1 1 d . .
H6 H 0.0234 0.0640 0.8532 0.027 Uiso 1 1 calc R U
H7 H -0.1034 0.0474 0.7883 0.027 Uiso 1 1 calc R U
H8 H -0.0833 0.0962 0.8433 0.027 Uiso 1 1 calc R U
C13 C -0.2662(2) 0.15940(10) 0.50979(19) 0.0228(6) Uani 1 1 d . .
H9 H -0.3267 0.1517 0.5315 0.034 Uiso 1 1 calc R U
H10 H -0.2852 0.1463 0.4464 0.034 Uiso 1 1 calc R U
H11 H -0.2591 0.1934 0.5074 0.034 Uiso 1 1 calc R U
C14 C 0.1510(2) 0.13574(9) 0.60297(19) 0.0201(5) Uani 1 1 d . .
H12 H 0.2199 0.1230 0.6531 0.030 Uiso 1 1 calc R U
H13 H 0.1611 0.1693 0.5959 0.030 Uiso 1 1 calc R U
H14 H 0.1376 0.1198 0.5430 0.030 Uiso 1 1 calc R U
C15 C 0.2309(2) -0.10717(9) 0.72613(19) 0.0224(6) Uani 1 1 d . .
H21 H 0.2719 -0.0803 0.7156 0.034 Uiso 1 1 calc R U
H22 H 0.1602 -0.1121 0.6700 0.034 Uiso 1 1 calc R U
H23 H 0.2789 -0.1351 0.7376 0.034 Uiso 1 1 calc R U
C16 C 0.2021(2) -0.09786(9) 0.81273(18) 0.0175(5) Uani 1 1 d . .
H15 H 0.2773 -0.0970 0.8683 0.021 Uiso 1 1 calc R U
C17 C 0.1379(3) -0.13993(9) 0.8305(2) 0.0245(6) Uani 1 1 d . .
H24 H 0.1202 -0.1337 0.8860 0.037 Uiso 1 1 calc R U
H25 H 0.1859 -0.1679 0.8421 0.037 Uiso 1 1 calc R U
H26 H 0.0669 -0.1450 0.7748 0.037 Uiso 1 1 calc R U
C18 C 0.2048(2) -0.05224(9) 1.01102(18) 0.0195(5) Uani 1 1 d . .
H27 H 0.2776 -0.0401 1.0131 0.029 Uiso 1 1 calc R U
H28 H 0.2048 -0.0864 1.0073 0.029 Uiso 1 1 calc R U
H29 H 0.1947 -0.0427 1.0685 0.029 Uiso 1 1 calc R U
C19 C 0.1063(2) -0.03250(8) 0.92320(17) 0.0144(5) Uani 1 1 d . .
H16 H 0.1052 0.0018 0.9351 0.017 Uiso 1 1 calc R U
C20 C -0.0084(2) -0.05095(10) 0.91835(19) 0.0204(5) Uani 1 1 d . .
H30 H -0.0701 -0.0380 0.8623 0.031 Uiso 1 1 calc R U
H31 H -0.0192 -0.0415 0.9756 0.031 Uiso 1 1 calc R U
H32 H -0.0093 -0.0851 0.9141 0.031 Uiso 1 1 calc R U
C21 C 0.0189(2) -0.01395(10) 0.61394(18) 0.0227(6) Uani 1 1 d . .
H33 H 0.0691 0.0134 0.6308 0.034 Uiso 1 1 calc R U
H34 H -0.0540 -0.0057 0.5627 0.034 Uiso 1 1 calc R U
H35 H 0.0550 -0.0393 0.5929 0.034 Uiso 1 1 calc R U
C22 C -0.0023(2) -0.03009(9) 0.70093(17) 0.0169(5) Uani 1 1 d . .
H17 H -0.0455 -0.0044 0.7159 0.020 Uiso 1 1 calc R U
C23 C -0.0820(2) -0.07287(11) 0.6733(2) 0.0282(6) Uani 1 1 d . .
H36 H -0.0961 -0.0834 0.7284 0.042 Uiso 1 1 calc R U
H37 H -0.0460 -0.0982 0.6520 0.042 Uiso 1 1 calc R U
H38 H -0.1545 -0.0643 0.6219 0.042 Uiso 1 1 calc R U
C24 C 0.2606(3) 0.24506(11) 0.7341(2) 0.0369(8) Uani 1 1 d . .
H39 H 0.2645 0.2315 0.6769 0.055 Uiso 1 1 calc R U
H40 H 0.3198 0.2690 0.7599 0.055 Uiso 1 1 calc R U
H41 H 0.1854 0.2593 0.7181 0.055 Uiso 1 1 calc R U
C25 C 0.2794(2) 0.20666(9) 0.80817(19) 0.0196(5) Uani 1 1 d . .
H18 H 0.2118 0.1855 0.7813 0.024 Uiso 1 1 calc R U
C26 C 0.2713(2) 0.22946(10) 0.8960(2) 0.0277(6) Uani 1 1 d . .
H42 H 0.2828 0.2056 0.9447 0.041 Uiso 1 1 calc R U
H43 H 0.1958 0.2437 0.8783 0.041 Uiso 1 1 calc R U
H44 H 0.3301 0.2536 0.9208 0.041 Uiso 1 1 calc R U
C27 C 0.5306(2) 0.22773(10) 0.7463(2) 0.0254(6) Uani 1 1 d . .
H45 H 0.4746 0.2521 0.7416 0.038 Uiso 1 1 calc R U
H46 H 0.5541 0.2307 0.6931 0.038 Uiso 1 1 calc R U
H47 H 0.5974 0.2313 0.8062 0.038 Uiso 1 1 calc R U
C28 C 0.4769(2) 0.17929(9) 0.74347(19) 0.0186(5) Uani 1 1 d . .
H19 H 0.4142 0.1759 0.6791 0.022 Uiso 1 1 calc R U
C29 C 0.5673(2) 0.14246(9) 0.7506(2) 0.0223(6) Uani 1 1 d . .
H48 H 0.5354 0.1112 0.7491 0.033 Uiso 1 1 calc R U
H49 H 0.6340 0.1467 0.8102 0.033 Uiso 1 1 calc R U
H50 H 0.5901 0.1460 0.6971 0.033 Uiso 1 1 calc R U
C30 C 0.5587(3) 0.23184(10) 0.9775(2) 0.0315(7) Uani 1 1 d . .
H51 H 0.5697 0.2462 0.9238 0.047 Uiso 1 1 calc R U
H52 H 0.6292 0.2346 1.0346 0.047 Uiso 1 1 calc R U
H53 H 0.4966 0.2478 0.9877 0.047 Uiso 1 1 calc R U
C31 C 0.5282(2) 0.17983(9) 0.95603(19) 0.0203(5) Uani 1 1 d . .
H20 H 0.5984 0.1648 0.9551 0.024 Uiso 1 1 calc R U
C32 C 0.5111(3) 0.15815(10) 1.04111(19) 0.0256(6) Uani 1 1 d . .
H54 H 0.4914 0.1250 1.0285 0.038 Uiso 1 1 calc R U
H55 H 0.4493 0.1745 1.0510 0.038 Uiso 1 1 calc R U
H56 H 0.5818 0.1611 1.0981 0.038 Uiso 1 1 calc R U
Al1 Al 0.21109(6) 0.07986(2) 0.80963(5) 0.01202(15) Uani 1 1 d . .
Si1 Si 0.13500(6) -0.03788(2) 0.81019(5) 0.01263(14) Uani 1 1 d . .
Si2 Si 0.41029(6) 0.16772(2) 0.83354(5) 0.01399(14) Uani 1 1 d . .
Rh1 Rh 0.39002(2) 0.03274(2) 0.74240(2) 0.01225(6) Uani 1 1 d . .
C33 C 0.3713(2) 0.06149(9) 0.60707(18) 0.0180(5) Uani 1 1 d . .
C34 C 0.2852(2) 0.02849(9) 0.59292(17) 0.0174(5) Uani 1 1 d . .
H75 H 0.212(2) 0.0399(9) 0.5827(19) 0.011(7) Uiso 1 1 d . .
C35 C 0.2870(2) -0.02049(10) 0.55566(18) 0.0218(6) Uani 1 1 d . .
H67 H 0.2744 -0.0186 0.4879 0.026 Uiso 1 1 calc R U
H68 H 0.2233 -0.0387 0.5600 0.026 Uiso 1 1 calc R U
C36 C 0.3991(2) -0.04635(10) 0.6098(2) 0.0228(6) Uani 1 1 d . .
H69 H 0.3831 -0.0802 0.6106 0.027 Uiso 1 1 calc R U
H70 H 0.4503 -0.0422 0.5759 0.027 Uiso 1 1 calc R U
C37 C 0.4601(2) -0.02917(9) 0.71157(18) 0.0158(5) Uani 1 1 d . .
H77 H 0.470(2) -0.0514(9) 0.7621(19) 0.012(7) Uiso 1 1 d . .
C38 C 0.5428(2) 0.00658(9) 0.73641(19) 0.0178(5) Uani 1 1 d . .
H78 H 0.596(3) 0.0067(11) 0.795(2) 0.025(8) Uiso 1 1 d . .
C39 C 0.5767(2) 0.03126(9) 0.6639(2) 0.0215(6) Uani 1 1 d . .
H71 H 0.6162 0.0088 0.6383 0.026 Uiso 1 1 calc R U
H72 H 0.6310 0.0567 0.6957 0.026 Uiso 1 1 calc R U
C40 C 0.4734(2) 0.05199(10) 0.58116(19) 0.0210(5) Uani 1 1 d . .
H73 H 0.4967 0.0816 0.5607 0.025 Uiso 1 1 calc R U
H74 H 0.4498 0.0300 0.5269 0.025 Uiso 1 1 calc R U
C41 C 0.2776(2) 0.07709(9) 1.01410(18) 0.0163(5) Uani 1 1 d . .
H57 H 0.3190 0.0509 1.0066 0.020 Uiso 1 1 calc R U
C42 C 0.2927(2) 0.08963(9) 1.10395(18) 0.0166(5) Uani 1 1 d . .
H58 H 0.3432 0.0723 1.1567 0.020 Uiso 1 1 calc R U
C43 C 0.2331(2) 0.12845(9) 1.11854(18) 0.0161(5) Uani 1 1 d . .
C44 C 0.1600(2) 0.15214(9) 1.03603(19) 0.0185(5) Uani 1 1 d . .
H59 H 0.1177 0.1786 1.0410 0.022 Uiso 1 1 calc R U
C45 C 0.1506(2) 0.13679(8) 0.94912(18) 0.0164(5) Uani 1 1 d . .
H60 H 0.1008 0.1534 0.8949 0.020 Uiso 1 1 calc R U
C46 C 0.3264(2) 0.11684(10) 1.28959(19) 0.0241(6) Uani 1 1 d . .
H61 H 0.3250 0.1307 1.3475 0.036 Uiso 1 1 calc R U
H62 H 0.4035 0.1193 1.2908 0.036 Uiso 1 1 calc R U
H63 H 0.3045 0.0839 1.2861 0.036 Uiso 1 1 calc R U
C47 C 0.1845(2) 0.18174(10) 1.2209(2) 0.0244(6) Uani 1 1 d . .
H64 H 0.2038 0.1861 1.2888 0.037 Uiso 1 1 calc R U
H65 H 0.1023 0.1763 1.1881 0.037 Uiso 1 1 calc R U
H66 H 0.2057 0.2098 1.1950 0.037 Uiso 1 1 calc R U
N1 N 0.20735(17) 0.09962(7) 0.93466(14) 0.0147(4) Uani 1 1 d . .
N2 N 0.24659(19) 0.14152(8) 1.20723(15) 0.0205(5) Uani 1 1 d . .
C48 C -0.0553(3) 0.24202(13) 0.7325(2) 0.0396(8) Uani 1 1 d . .
H79 H -0.0915 0.2144 0.6947 0.059 Uiso 1 1 calc R U
H80 H 0.0264 0.2418 0.7460 0.059 Uiso 1 1 calc R U
H81 H -0.0902 0.2704 0.6970 0.059 Uiso 1 1 calc R U
C49 C -0.0716(2) 0.24116(11) 0.8240(2) 0.0279(6) Uani 1 1 d . .
C50 C -0.0281(2) 0.27629(11) 0.8914(2) 0.0304(7) Uani 1 1 d . .
H82 H 0.0142 0.3011 0.8799 0.036 Uiso 1 1 calc R U
C51 C -0.0453(3) 0.27568(12) 0.9748(2) 0.0361(7) Uani 1 1 d . .
H83 H -0.0147 0.3000 1.0198 0.043 Uiso 1 1 calc R U
C52 C -0.1067(3) 0.23991(12) 0.9933(2) 0.0369(7) Uani 1 1 d . .
H84 H -0.1192 0.2396 1.0503 0.044 Uiso 1 1 calc R U
C53 C -0.1496(3) 0.20450(11) 0.9268(2) 0.0348(7) Uani 1 1 d . .
H85 H -0.1911 0.1795 0.9387 0.042 Uiso 1 1 calc R U
C54 C -0.1325(2) 0.20523(10) 0.8437(2) 0.0302(7) Uani 1 1 d . .
H86 H -0.1628 0.1807 0.7990 0.036 Uiso 1 1 calc R U
H76 H 0.351(2) 0.0941(10) 0.6094(19) 0.013(7) Uiso 1 1 d . .

loop_
_atom_site_aniso_label
_atom_site_aniso_U_11
_atom_site_aniso_U_22
_atom_site_aniso_U_33
_atom_site_aniso_U_23
_atom_site_aniso_U_13
_atom_site_aniso_U_12
C1 0.0149(11) 0.0153(12) 0.0097(11) 0.0002(9) 0.0061(9) -0.0004(9)
C2 0.0153(11) 0.0115(11) 0.0123(11) 0.0028(8) 0.0070(9) 0.0014(9)
C3 0.0113(11) 0.0187(12) 0.0106(11) 0.0027(9) 0.0045(9) 0.0020(9)
C4 0.0109(10) 0.0140(11) 0.0103(11) -0.0017(8) 0.0040(9) -0.0019(9)
C5 0.0134(11) 0.0120(11) 0.0124(11) 0.0005(8) 0.0061(9) -0.0014(9)
C6 0.0125(11) 0.0136(12) 0.0155(12) 0.0015(9) 0.0050(9) 0.0015(9)
C7 0.0152(11) 0.0124(11) 0.0179(12) 0.0007(9) 0.0074(10) 0.0012(9)
C8 0.0109(11) 0.0162(12) 0.0232(13) -0.0017(10) 0.0056(10) -0.0018(9)
C9 0.0133(11) 0.0151(12) 0.0175(12) -0.0005(9) 0.0019(9) 0.0020(9)
C10 0.0208(13) 0.0164(12) 0.0138(12) 0.0021(9) 0.0046(10) 0.0011(10)
C11 0.0151(11) 0.0140(12) 0.0174(12) -0.0008(9) 0.0077(10) -0.0004(9)
C12 0.0134(11) 0.0208(13) 0.0205(13) 0.0035(10) 0.0070(10) -0.0002(10)
C13 0.0152(12) 0.0240(14) 0.0245(14) 0.0045(11) 0.0029(11) 0.0039(10)
C14 0.0190(12) 0.0234(14) 0.0195(13) 0.0068(10) 0.0093(10) 0.0045(10)
C15 0.0266(14) 0.0196(13) 0.0253(14) -0.0031(10) 0.0149(12) -0.0013(11)
C16 0.0204(12) 0.0150(12) 0.0190(13) -0.0002(9) 0.0098(10) -0.0016(10)
C17 0.0335(15) 0.0152(13) 0.0309(15) -0.0013(11) 0.0193(13) -0.0046(11)
C18 0.0212(13) 0.0203(13) 0.0179(13) 0.0024(10) 0.0089(10) 0.0005(10)
C19 0.0160(11) 0.0143(12) 0.0147(12) -0.0004(9) 0.0081(9) -0.0015(9)
C20 0.0205(13) 0.0236(14) 0.0194(13) 0.0002(10) 0.0106(10) -0.0029(11)
C21 0.0198(13) 0.0305(15) 0.0156(13) 0.0018(10) 0.0045(10) -0.0060(11)
C22 0.0132(11) 0.0218(13) 0.0148(12) 0.0006(9) 0.0047(9) -0.0028(10)
C23 0.0251(14) 0.0356(17) 0.0208(14) -0.0017(12) 0.0059(11) -0.0148(12)
C24 0.0305(16) 0.0358(18) 0.049(2) 0.0217(15) 0.0206(15) 0.0164(14)
C25 0.0186(12) 0.0137(12) 0.0273(14) 0.0041(10) 0.0100(11) 0.0007(10)
C26 0.0227(14) 0.0246(15) 0.0371(17) -0.0092(12) 0.0134(12) 0.0013(11)
C27 0.0244(14) 0.0222(14) 0.0328(16) 0.0033(11) 0.0149(12) -0.0063(11)
C28 0.0171(12) 0.0176(13) 0.0209(13) 0.0024(10) 0.0076(10) -0.0028(10)
C29 0.0221(13) 0.0216(14) 0.0282(15) -0.0032(11) 0.0153(11) -0.0051(11)
C30 0.0356(17) 0.0236(15) 0.0293(16) -0.0096(12) 0.0067(13) -0.0112(13)
C31 0.0194(12) 0.0179(13) 0.0214(13) -0.0036(10) 0.0059(10) -0.0043(10)
C32 0.0326(15) 0.0230(14) 0.0185(13) -0.0011(11) 0.0071(12) 0.0020(12)
Al1 0.0112(3) 0.0117(3) 0.0136(3) 0.0019(3) 0.0054(3) 0.0006(3)
Si1 0.0126(3) 0.0135(3) 0.0125(3) -0.0002(2) 0.0058(3) -0.0016(2)
Si2 0.0134(3) 0.0123(3) 0.0162(3) 0.0011(2) 0.0057(3) -0.0009(2)
Rh1 0.01122(10) 0.01396(11) 0.01228(10) -0.00020(7) 0.00540(7) 0.00061(7)
C33 0.0202(12) 0.0206(13) 0.0145(12) 0.0020(10) 0.0083(10) 0.0001(10)
C34 0.0164(12) 0.0260(14) 0.0095(11) 0.0011(9) 0.0049(9) 0.0001(10)
C35 0.0225(13) 0.0292(15) 0.0144(12) -0.0039(10) 0.0080(10) -0.0066(11)
C36 0.0271(14) 0.0211(13) 0.0254(14) -0.0066(11) 0.0160(12) -0.0044(11)
C37 0.0157(11) 0.0150(12) 0.0195(13) -0.0020(10) 0.0101(10) 0.0036(9)
C38 0.0133(11) 0.0207(13) 0.0215(13) -0.0023(10) 0.0089(10) 0.0029(10)
C39 0.0212(13) 0.0203(13) 0.0289(15) -0.0045(11) 0.0163(11) -0.0007(10)
C40 0.0220(13) 0.0245(14) 0.0213(13) 0.0000(10) 0.0137(11) -0.0035(11)
C41 0.0150(11) 0.0145(12) 0.0203(13) 0.0003(9) 0.0079(10) 0.0024(9)
C42 0.0163(12) 0.0170(12) 0.0171(12) 0.0005(9) 0.0072(10) 0.0035(10)
C43 0.0166(12) 0.0152(12) 0.0195(13) -0.0024(9) 0.0105(10) -0.0023(10)
C44 0.0160(12) 0.0159(12) 0.0244(13) -0.0010(10) 0.0090(10) 0.0047(10)
C45 0.0147(11) 0.0115(11) 0.0230(13) 0.0027(9) 0.0075(10) 0.0047(9)
C46 0.0248(14) 0.0300(15) 0.0168(13) -0.0042(11) 0.0072(11) 0.0043(12)
C47 0.0237(14) 0.0235(14) 0.0282(15) -0.0103(11) 0.0126(12) 0.0010(11)
N1 0.0143(10) 0.0144(10) 0.0166(10) 0.0023(8) 0.0075(8) 0.0020(8)
N2 0.0220(11) 0.0217(11) 0.0190(11) -0.0050(9) 0.0095(9) 0.0040(9)
C48 0.0315(17) 0.047(2) 0.0409(19) -0.0098(15) 0.0156(15) -0.0028(15)
C49 0.0160(13) 0.0316(16) 0.0332(16) -0.0030(12) 0.0068(11) 0.0055(11)
C50 0.0222(14) 0.0309(16) 0.0355(17) -0.0024(13) 0.0087(12) -0.0038(12)
C51 0.0289(16) 0.0371(18) 0.0375(18) -0.0118(14) 0.0082(14) -0.0087(14)
C52 0.0281(16) 0.050(2) 0.0316(17) -0.0028(14) 0.0104(13) -0.0050(14)
C53 0.0252(15) 0.0323(17) 0.0397(18) 0.0015(13) 0.0055(13) -0.0074(13)
C54 0.0214(14) 0.0245(15) 0.0382(17) -0.0067(12) 0.0048(12) 0.0006(12)

loop_
_atom_type_symbol
_atom_type_description
_atom_type_scat_dispersion_real
_atom_type_scat_dispersion_imag
_atom_type_scat_source
C C 0.0033 0.0016 'International Tables Vol C Tables 4.2.6.8 and 6.1.1.4'
H H 0.0000 0.0000 'International Tables Vol C Tables 4.2.6.8 and 6.1.1.4'
N N 0.0061 0.0033 'International Tables Vol C Tables 4.2.6.8 and 6.1.1.4'
Al Al 0.0645 0.0514 'International Tables Vol C Tables 4.2.6.8 and 6.1.1.4'
Si Si 0.0817 0.0704 'International Tables Vol C Tables 4.2.6.8 and 6.1.1.4'
Rh Rh -1.1178 0.9187 'International Tables Vol C Tables 4.2.6.8 and 6.1.1.4'

loop_
_geom_angle_atom_site_label_1
_geom_angle_atom_site_label_2
_geom_angle_atom_site_label_3
_geom_angle
C2 C1 Si1 113.76(18)
C2 C1 Al1 115.86(17)
Si1 C1 Al1 128.64(13)
C1 C2 C3 128.8(2)
C1 C2 Rh1 89.73(14)
C3 C2 Rh1 62.63(12)
C1 C2 H1 115.6
C3 C2 H1 115.6
Rh1 C2 H1 122.5
C4 C3 C2 126.4(2)
C4 C3 Rh1 77.21(13)
C2 C3 Rh1 80.23(14)
C4 C3 H2 116.8
C2 C3 H2 116.8
Rh1 C3 H2 115.7
C5 C4 C3 126.4(2)
C5 C4 Rh1 83.22(14)
C3 C4 Rh1 65.23(13)
C5 C4 H3 116.8
C3 C4 H3 116.8
Rh1 C4 H3 126.6
C4 C5 Si2 111.81(17)
C4 C5 Al1 116.45(17)
Si2 C5 Al1 127.44(13)
C4 C5 Rh1 63.38(13)
Si2 C5 Rh1 133.62(11)
Al1 C5 Rh1 87.58(8)
C11 C6 C7 114.8(2)
C11 C6 Al1 123.17(17)
C7 C6 Al1 122.00(18)
C8 C7 C6 121.7(2)
C8 C7 C12 114.9(2)
C6 C7 C12 123.4(2)
C9 C8 C7 122.3(2)
C9 C8 H4 118.9
C7 C8 H4 118.9
C10 C9 C8 117.0(2)
C10 C9 C13 121.8(2)
C8 C9 C13 121.2(2)
C9 C10 C11 121.8(2)
C9 C10 H5 119.1
C11 C10 H5 119.1
C10 C11 C6 122.4(2)
C10 C11 C14 115.6(2)
C6 C11 C14 122.0(2)
C7 C12 H6 109.5
C7 C12 H7 109.5
H6 C12 H7 109.5
C7 C12 H8 109.5
H6 C12 H8 109.5
H7 C12 H8 109.5
C9 C13 H9 109.5
C9 C13 H10 109.5
H9 C13 H10 109.5
C9 C13 H11 109.5
H9 C13 H11 109.5
H10 C13 H11 109.5
C11 C14 H12 109.5
C11 C14 H13 109.5
H12 C14 H13 109.5
C11 C14 H14 109.5
H12 C14 H14 109.5
H13 C14 H14 109.5
C16 C15 H21 109.5
C16 C15 H22 109.5
H21 C15 H22 109.5
C16 C15 H23 109.5
H21 C15 H23 109.5
H22 C15 H23 109.5
C15 C16 C17 110.1(2)
C15 C16 Si1 113.39(18)
C17 C16 Si1 116.10(18)
C15 C16 H15 105.4
C17 C16 H15 105.4
Si1 C16 H15 105.4
C16 C17 H24 109.5
C16 C17 H25 109.5
H24 C17 H25 109.5
C16 C17 H26 109.5
H24 C17 H26 109.5
H25 C17 H26 109.5
C19 C18 H27 109.5
C19 C18 H28 109.5
H27 C18 H28 109.5
C19 C18 H29 109.5
H27 C18 H29 109.5
H28 C18 H29 109.5
C20 C19 C18 110.4(2)
C20 C19 Si1 116.79(17)
C18 C19 Si1 112.36(17)
C20 C19 H16 105.4
C18 C19 H16 105.4
Si1 C19 H16 105.4
C19 C20 H30 109.5
C19 C20 H31 109.5
H30 C20 H31 109.5
C19 C20 H32 109.5
H30 C20 H32 109.5
H31 C20 H32 109.5
C22 C21 H33 109.5
C22 C21 H34 109.5
H33 C21 H34 109.5
C22 C21 H35 109.5
H33 C21 H35 109.5
H34 C21 H35 109.5
C21 C22 C23 108.9(2)
C21 C22 Si1 112.67(17)
C23 C22 Si1 115.32(18)
C21 C22 H17 106.4
C23 C22 H17 106.4
Si1 C22 H17 106.4
C22 C23 H36 109.5
C22 C23 H37 109.5
H36 C23 H37 109.5
C22 C23 H38 109.5
H36 C23 H38 109.5
H37 C23 H38 109.5
C25 C24 H39 109.5
C25 C24 H40 109.5
H39 C24 H40 109.5
C25 C24 H41 109.5
H39 C24 H41 109.5
H40 C24 H41 109.5
C24 C25 C26 107.6(2)
C24 C25 Si2 115.86(19)
C26 C25 Si2 115.15(19)
C24 C25 H18 105.8
C26 C25 H18 105.8
Si2 C25 H18 105.8
C25 C26 H42 109.5
C25 C26 H43 109.5
H42 C26 H43 109.5
C25 C26 H44 109.5
H42 C26 H44 109.5
H43 C26 H44 109.5
C28 C27 H45 109.5
C28 C27 H46 109.5
H45 C27 H46 109.5
C28 C27 H47 109.5
H45 C27 H47 109.5
H46 C27 H47 109.5
C29 C28 C27 107.6(2)
C29 C28 Si2 111.44(17)
C27 C28 Si2 117.06(19)
C29 C28 H19 106.7
C27 C28 H19 106.7
Si2 C28 H19 106.7
C28 C29 H48 109.5
C28 C29 H49 109.5
H48 C29 H49 109.5
C28 C29 H50 109.5
H48 C29 H50 109.5
H49 C29 H50 109.5
C31 C30 H51 109.5
C31 C30 H52 109.5
H51 C30 H52 109.5
C31 C30 H53 109.5
H51 C30 H53 109.5
H52 C30 H53 109.5
C32 C31 C30 108.5(2)
C32 C31 Si2 116.11(18)
C30 C31 Si2 114.71(19)
C32 C31 H20 105.5
C30 C31 H20 105.5
Si2 C31 H20 105.5
C31 C32 H54 109.5
C31 C32 H55 109.5
H54 C32 H55 109.5
C31 C32 H56 109.5
H54 C32 H56 109.5
H55 C32 H56 109.5
C5 Al1 C1 101.51(10)
C5 Al1 N1 98.58(9)
C1 Al1 N1 104.81(9)
C5 Al1 C6 125.55(10)
C1 Al1 C6 119.99(10)
N1 Al1 C6 102.62(9)
C1 Si1 C22 111.63(11)
C1 Si1 C16 111.60(11)
C22 Si1 C16 111.87(12)
C1 Si1 C19 103.46(10)
C22 Si1 C19 110.50(11)
C16 Si1 C19 107.37(11)
C5 Si2 C25 108.75(11)
C5 Si2 C28 110.95(11)
C25 Si2 C28 110.67(11)
C5 Si2 C31 108.29(11)
C25 Si2 C31 112.10(12)
C28 Si2 C31 106.05(12)
C37 Rh1 C3 98.53(10)
C37 Rh1 C38 38.80(10)
C3 Rh1 C38 92.69(10)
C37 Rh1 C34 81.58(10)
C3 Rh1 C34 163.66(10)
C38 Rh1 C34 97.29(10)
C37 Rh1 C33 89.95(10)
C3 Rh1 C33 157.85(10)
C38 Rh1 C33 81.14(10)
C34 Rh1 C33 37.86(10)
C37 Rh1 C4 127.51(9)
C3 Rh1 C4 37.56(9)
C38 Rh1 C4 101.85(9)
C34 Rh1 C4 149.55(9)
C33 Rh1 C4 122.80(9)
C37 Rh1 C2 93.40(9)
C3 Rh1 C2 37.14(8)
C38 Rh1 C2 111.41(9)
C34 Rh1 C2 126.57(9)
C33 Rh1 C2 163.21(9)
C4 Rh1 C2 67.03(8)
C37 Rh1 C5 160.88(9)
C3 Rh1 C5 65.02(8)
C38 Rh1 C5 128.06(9)
C34 Rh1 C5 117.02(9)
C33 Rh1 C5 102.22(9)
C4 Rh1 C5 33.40(8)
C2 Rh1 C5 79.23(8)
C34 C33 C40 122.5(2)
C34 C33 Rh1 70.89(14)
C40 C33 Rh1 113.70(17)
C34 C33 H76 116.4(16)
C40 C33 H76 116.8(16)
Rh1 C33 H76 105.0(16)
C33 C34 C35 123.6(2)
C33 C34 Rh1 71.25(14)
C35 C34 Rh1 110.99(17)
C33 C34 H75 117.2(16)
C35 C34 H75 114.8(17)
Rh1 C34 H75 108.3(17)
C34 C35 C36 113.1(2)
C34 C35 H67 109.0
C36 C35 H67 109.0
C34 C35 H68 109.0
C36 C35 H68 109.0
H67 C35 H68 107.8
C37 C36 C35 112.8(2)
C37 C36 H69 109.0
C35 C36 H69 109.0
C37 C36 H70 109.0
C35 C36 H70 109.0
H69 C36 H70 107.8
C38 C37 C36 122.3(2)
C38 C37 Rh1 70.75(14)
C36 C37 Rh1 114.16(17)
C38 C37 H77 114.5(16)
C36 C37 H77 117.3(16)
Rh1 C37 H77 107.4(16)
C37 C38 C39 122.6(2)
C37 C38 Rh1 70.46(14)
C39 C38 Rh1 113.63(17)
C37 C38 H78 118(2)
C39 C38 H78 115(2)
Rh1 C38 H78 107(2)
C38 C39 C40 112.6(2)
C38 C39 H71 109.1
C40 C39 H71 109.1
C38 C39 H72 109.1
C40 C39 H72 109.1
H71 C39 H72 107.8
C33 C40 C39 113.1(2)
C33 C40 H73 109.0
C39 C40 H73 109.0
C33 C40 H74 109.0
C39 C40 H74 109.0
H73 C40 H74 107.8
N1 C41 C42 124.2(2)
N1 C41 H57 117.9
C42 C41 H57 117.9
C41 C42 C43 119.9(2)
C41 C42 H58 120.1
C43 C42 H58 120.1
N2 C43 C44 123.0(2)
N2 C43 C42 120.9(2)
C44 C43 C42 116.1(2)
C45 C44 C43 119.6(2)
C45 C44 H59 120.2
C43 C44 H59 120.2
N1 C45 C44 124.6(2)
N1 C45 H60 117.7
C44 C45 H60 117.7
N2 C46 H61 109.5
N2 C46 H62 109.5
H61 C46 H62 109.5
N2 C46 H63 109.5
H61 C46 H63 109.5
H62 C46 H63 109.5
N2 C47 H64 109.5
N2 C47 H65 109.5
H64 C47 H65 109.5
N2 C47 H66 109.5
H64 C47 H66 109.5
H65 C47 H66 109.5
C45 N1 C41 115.6(2)
C45 N1 Al1 126.27(17)
C41 N1 Al1 117.72(16)
C43 N2 C46 120.4(2)
C43 N2 C47 120.2(2)
C46 N2 C47 119.4(2)
C49 C48 H79 109.5
C49 C48 H80 109.5
H79 C48 H80 109.5
C49 C48 H81 109.5
H79 C48 H81 109.5
H80 C48 H81 109.5
C50 C49 C54 117.7(3)
C50 C49 C48 121.5(3)
C54 C49 C48 120.8(3)
C51 C50 C49 121.1(3)
C51 C50 H82 119.4
C49 C50 H82 119.4
C50 C51 C52 120.7(3)
C50 C51 H83 119.7
C52 C51 H83 119.7
C51 C52 C53 118.6(3)
C51 C52 H84 120.7
C53 C52 H84 120.7
C54 C53 C52 120.6(3)
C54 C53 H85 119.7
C52 C53 H85 119.7
C53 C54 C49 121.3(3)
C53 C54 H86 119.3
C49 C54 H86 119.3

loop_
_geom_bond_atom_site_label_1
_geom_bond_atom_site_label_2
_geom_bond_distance
C1 C2 1.385(3)
C1 Si1 1.891(2)
C1 Al1 2.000(2)
C2 C3 1.444(3)
C2 Rh1 2.357(2)
C2 H1 0.9500
C3 C4 1.426(3)
C3 Rh1 2.124(2)
C3 H2 0.9500
C4 C5 1.405(3)
C4 Rh1 2.281(2)
C4 H3 0.9500
C5 Si2 1.898(2)
C5 Al1 1.994(2)
C5 Rh1 2.534(2)
C6 C11 1.417(3)
C6 C7 1.426(3)
C6 Al1 2.037(2)
C7 C8 1.394(3)
C7 C12 1.515(3)
C8 C9 1.390(4)
C8 H4 0.9500
C9 C10 1.388(4)
C9 C13 1.503(3)
C10 C11 1.395(3)
C10 H5 0.9500
C11 C14 1.514(3)
C12 H6 0.9800
C12 H7 0.9800
C12 H8 0.9800
C13 H9 0.9800
C13 H10 0.9800
C13 H11 0.9800
C14 H12 0.9800
C14 H13 0.9800
C14 H14 0.9800
C15 C16 1.537(3)
C15 H21 0.9800
C15 H22 0.9800
C15 H23 0.9800
C16 C17 1.540(4)
C16 Si1 1.912(3)
C16 H15 1.0000
C17 H24 0.9800
C17 H25 0.9800
C17 H26 0.9800
C18 C19 1.541(3)
C18 H27 0.9800
C18 H28 0.9800
C18 H29 0.9800
C19 C20 1.530(3)
C19 Si1 1.917(2)
C19 H16 1.0000
C20 H30 0.9800
C20 H31 0.9800
C20 H32 0.9800
C21 C22 1.535(3)
C21 H33 0.9800
C21 H34 0.9800
C21 H35 0.9800
C22 C23 1.540(4)
C22 Si1 1.898(3)
C22 H17 1.0000
C23 H36 0.9800
C23 H37 0.9800
C23 H38 0.9800
C24 C25 1.530(4)
C24 H39 0.9800
C24 H40 0.9800
C24 H41 0.9800
C25 C26 1.538(4)
C25 Si2 1.916(3)
C25 H18 1.0000
C26 H42 0.9800
C26 H43 0.9800
C26 H44 0.9800
C27 C28 1.540(4)
C27 H45 0.9800
C27 H46 0.9800
C27 H47 0.9800
C28 C29 1.534(4)
C28 Si2 1.918(3)
C28 H19 1.0000
C29 H48 0.9800
C29 H49 0.9800
C29 H50 0.9800
C30 C31 1.541(4)
C30 H51 0.9800
C30 H52 0.9800
C30 H53 0.9800
C31 C32 1.538(4)
C31 Si2 1.918(3)
C31 H20 1.0000
C32 H54 0.9800
C32 H55 0.9800
C32 H56 0.9800
Al1 N1 2.020(2)
Rh1 C37 2.121(2)
Rh1 C38 2.125(2)
Rh1 C34 2.154(2)
Rh1 C33 2.158(2)
C33 C34 1.399(4)
C33 C40 1.530(3)
C33 H76 0.97(3)
C34 C35 1.518(4)
C34 H75 0.94(3)
C35 C36 1.531(4)
C35 H67 0.9900
C35 H68 0.9900
C36 C37 1.525(4)
C36 H69 0.9900
C36 H70 0.9900
C37 C38 1.410(4)
C37 H77 0.97(3)
C38 C39 1.519(4)
C38 H78 0.89(3)
C39 C40 1.541(4)
C39 H71 0.9900
C39 H72 0.9900
C40 H73 0.9900
C40 H74 0.9900
C41 N1 1.357(3)
C41 C42 1.363(3)
C41 H57 0.9500
C42 C43 1.414(3)
C42 H58 0.9500
C43 N2 1.356(3)
C43 C44 1.413(4)
C44 C45 1.365(4)
C44 H59 0.9500
C45 N1 1.353(3)
C45 H60 0.9500
C46 N2 1.454(3)
C46 H61 0.9800
C46 H62 0.9800
C46 H63 0.9800
C47 N2 1.459(3)
C47 H64 0.9800
C47 H65 0.9800
C47 H66 0.9800
C48 C49 1.500(4)
C48 H79 0.9800
C48 H80 0.9800
C48 H81 0.9800
C49 C50 1.391(4)
C49 C54 1.393(4)
C50 C51 1.383(5)
C50 H82 0.9500
C51 C52 1.386(5)
C51 H83 0.9500
C52 C53 1.388(5)
C52 H84 0.9500
C53 C54 1.377(5)
C53 H85 0.9500
C54 H86 0.9500

loop_
_geom_torsion_atom_site_label_1
_geom_torsion_atom_site_label_2
_geom_torsion_atom_site_label_3
_geom_torsion_atom_site_label_4
_geom_torsion
Si1 C1 C2 C3 -175.6(2)
Al1 C1 C2 C3 -9.3(3)
Si1 C1 C2 Rh1 130.86(13)
Al1 C1 C2 Rh1 -62.83(15)
C1 C2 C3 C4 1.1(4)
Rh1 C2 C3 C4 66.0(2)
C1 C2 C3 Rh1 -64.9(2)
C2 C3 C4 C5 -7.6(4)
Rh1 C3 C4 C5 59.8(2)
C2 C3 C4 Rh1 -67.4(2)
C3 C4 C5 Si2 178.66(19)
Rh1 C4 C5 Si2 -129.10(13)
C3 C4 C5 Al1 20.2(3)
Rh1 C4 C5 Al1 72.42(14)
C3 C4 C5 Rh1 -52.2(2)
C11 C6 C7 C8 -0.4(3)
Al1 C6 C7 C8 -178.79(19)
C11 C6 C7 C12 179.5(2)
Al1 C6 C7 C12 1.1(3)
C6 C7 C8 C9 -1.3(4)
C12 C7 C8 C9 178.8(2)
C7 C8 C9 C10 2.1(4)
C7 C8 C9 C13 -175.7(2)
C8 C9 C10 C11 -1.3(4)
C13 C9 C10 C11 176.6(2)
C9 C10 C11 C6 -0.4(4)
C9 C10 C11 C14 178.2(2)
C7 C6 C11 C10 1.3(3)
Al1 C6 C11 C10 179.63(19)
C7 C6 C11 C14 -177.3(2)
Al1 C6 C11 C14 1.0(3)
C2 C1 Si1 C22 -149.41(17)
Al1 C1 Si1 C22 46.42(18)
C2 C1 Si1 C16 -23.4(2)
Al1 C1 Si1 C16 172.43(14)
C2 C1 Si1 C19 91.76(19)
Al1 C1 Si1 C19 -72.41(17)
C21 C22 Si1 C1 41.7(2)
C23 C22 Si1 C1 167.65(19)
C21 C22 Si1 C16 -84.1(2)
C23 C22 Si1 C16 41.8(2)
C21 C22 Si1 C19 156.30(18)
C23 C22 Si1 C19 -77.8(2)
C4 C5 Si2 C25 -158.56(17)
Al1 C5 Si2 C25 -2.98(19)
Rh1 C5 Si2 C25 128.02(15)
C4 C5 Si2 C28 79.49(19)
Al1 C5 Si2 C28 -124.93(15)
Rh1 C5 Si2 C28 6.07(19)
C4 C5 Si2 C31 -36.5(2)
Al1 C5 Si2 C31 119.07(16)
Rh1 C5 Si2 C31 -109.93(16)
C40 C33 C34 C35 3.3(4)
Rh1 C33 C34 C35 -103.2(2)
C40 C33 C34 Rh1 106.5(2)
C33 C34 C35 C36 50.9(3)
Rh1 C34 C35 C36 -30.0(3)
C34 C35 C36 C37 26.5(3)
C35 C36 C37 C38 -92.0(3)
C35 C36 C37 Rh1 -10.3(3)
C36 C37 C38 C39 0.9(4)
Rh1 C37 C38 C39 -106.1(2)
C36 C37 C38 Rh1 107.0(2)
C37 C38 C39 C40 54.2(3)
Rh1 C38 C39 C40 -27.0(3)
C34 C33 C40 C39 -91.5(3)
Rh1 C33 C40 C39 -9.8(3)
C38 C39 C40 C33 23.6(3)
N1 C41 C42 C43 -0.1(4)
C41 C42 C43 N2 179.9(2)
C41 C42 C43 C44 -0.1(4)
N2 C43 C44 C45 -179.8(2)
C42 C43 C44 C45 0.2(4)
C43 C44 C45 N1 -0.1(4)
C44 C45 N1 C41 -0.1(4)
C44 C45 N1 Al1 -172.40(19)
C42 C41 N1 C45 0.2(4)
C42 C41 N1 Al1 173.2(2)
C44 C43 N2 C46 -177.6(2)
C42 C43 N2 C46 2.4(4)
C44 C43 N2 C47 -0.1(4)
C42 C43 N2 C47 179.9(2)
C54 C49 C50 C51 -0.4(4)
C48 C49 C50 C51 178.8(3)
C49 C50 C51 C52 -0.1(5)
C50 C51 C52 C53 0.6(5)
C51 C52 C53 C54 -0.7(5)
C52 C53 C54 C49 0.3(5)
C50 C49 C54 C53 0.3(4)
C48 C49 C54 C53 -178.9(3)
